data_4501851
loop_
_publ_author_name
'Roper, Laila C.'
'Pr\"asang, Carsten'
'Kozhevnikov, Valery N.'
'Whitwood, Adrian C.'
'Karadakov, Peter B.'
'Bruce, Duncan W.'

_publ_section_title
;
 Experimental and Theoretical Study of Halogen-Bonded Complexes of DMAP
 with Di- and Triiodofluorobenzenes. A Complex with a Very Short
 N&#x00B7;&#x00B7;&#x00B7;I Halogen Bond
;
_journal_issue 8
_journal_name_full 'Crystal Growth &amp; Design'
_journal_page_first 3710
_journal_paper_doi 10.1021/cg100549u
_journal_volume 10
_journal_year 2010
_chemical_formula_moiety 'C17 H19 N O, C6 H F4 I O, C4 H8 O'
_chemical_formula_sum 'C27 H28 F4 I N O3'
_chemical_formula_weight 617.40
_chemical_name_systematic
; 
 ? 
;
_space_group_IT_number 2
_symmetry_cell_setting triclinic
_symmetry_space_group_name_Hall '-P 1'
_symmetry_space_group_name_H-M 'P -1'
_atom_sites_solution_hydrogens geom
_atom_sites_solution_primary direct
_atom_sites_solution_secondary difmap
_audit_creation_method SHELXL-97
_cell_angle_alpha 78.939(4)
_cell_angle_beta 89.831(4)
_cell_angle_gamma 85.419(4)
_cell_formula_units_Z 2
_cell_length_a 5.9294(11)
_cell_length_b 14.003(3)
_cell_length_c 15.716(3)
_cell_measurement_reflns_used 2116
_cell_measurement_temperature 110(2)
_cell_measurement_theta_max 22.45
_cell_measurement_theta_min 2.64
_cell_volume 1276.5(4)
_computing_cell_refinement 'Bruker SMART'
_computing_data_collection 'Bruker SMART'
_computing_data_reduction 'Bruker SAINT'
_computing_molecular_graphics 'Bruker SHELXTL'
_computing_publication_material 'Bruker SHELXTL'
_computing_structure_refinement 'SHELXL-97 (Sheldrick, 1997)'
_computing_structure_solution 'SHELXS-97 (Sheldrick, 1997)'
_diffrn_ambient_temperature 110(2)
_diffrn_measured_fraction_theta_full 0.996
_diffrn_measured_fraction_theta_max 0.996
_diffrn_measurement_device_type 'CCD area detector'
_diffrn_measurement_method 'phi and omega scans'
_diffrn_radiation_monochromator graphite
_diffrn_radiation_source 'fine-focus sealed tube'
_diffrn_radiation_type MoK\a
_diffrn_radiation_wavelength 0.71073
_diffrn_reflns_av_R_equivalents 0.0515
_diffrn_reflns_av_sigmaI/netI 0.0699
_diffrn_reflns_limit_h_max 6
_diffrn_reflns_limit_h_min -6
_diffrn_reflns_limit_k_max 15
_diffrn_reflns_limit_k_min -15
_diffrn_reflns_limit_l_max 16
_diffrn_reflns_limit_l_min -16
_diffrn_reflns_number 7918
_diffrn_reflns_theta_full 22.55
_diffrn_reflns_theta_max 22.55
_diffrn_reflns_theta_min 1.49
_exptl_absorpt_coefficient_mu 1.313
_exptl_absorpt_correction_T_max 0.974
_exptl_absorpt_correction_T_min 0.785
_exptl_absorpt_correction_type multi-scan
_exptl_absorpt_process_details 'SADABS v2.03; (Sheldrick)'
_exptl_crystal_colour colourless
_exptl_crystal_density_diffrn 1.606
_exptl_crystal_density_method 'not measured'
_exptl_crystal_description needle
_exptl_crystal_F_000 620
_exptl_crystal_size_max 0.21
_exptl_crystal_size_mid 0.07
_exptl_crystal_size_min 0.02
_refine_diff_density_max 1.978
_refine_diff_density_min -0.830
_refine_diff_density_rms 0.113
_refine_ls_extinction_method none
_refine_ls_goodness_of_fit_ref 1.014
_refine_ls_hydrogen_treatment mixed
_refine_ls_matrix_type full
_refine_ls_number_parameters 330
_refine_ls_number_reflns 3348
_refine_ls_number_restraints 0
_refine_ls_restrained_S_all 1.014
_refine_ls_R_factor_all 0.0554
_refine_ls_R_factor_gt 0.0421
_refine_ls_shift/su_max 0.001
_refine_ls_shift/su_mean 0.000
_refine_ls_structure_factor_coef Fsqd
_refine_ls_weighting_details 'calc w=1/[\s^2^(Fo^2^)+(0.0552P)^2^+0.0000P] where P=(Fo^2^+2Fc^2^)/3'
_refine_ls_weighting_scheme calc
_refine_ls_wR_factor_gt 0.0957
_refine_ls_wR_factor_ref 0.1007
_reflns_number_gt 2795
_reflns_number_total 3348
_reflns_threshold_expression >2sigma(I)
_cod_data_source_file cg100549u_si_001.cif
_cod_data_source_block dwb0808m
_cod_depositor_comments
;
The following automatic conversions were performed:

'_symmetry_cell_setting' value 'Triclinic' changed to 'triclinic'
according to /home/saulius/struct/CIF-dictionaries/cif_core.dic
dictionary named 'cif_core.dic' version 2.4.2 from 2011-04-26.

Automatic conversion script
Id: cif_fix_values 1715 2011-07-08 13:25:40Z adriana 
;
_cod_original_sg_symbol_H-M P-1
_cod_database_code 4501851

loop_
_symmetry_equiv_pos_as_xyz
'x, y, z'
'-x, -y, -z'

loop_
_atom_site_label
_atom_site_type_symbol
_atom_site_fract_x
_atom_site_fract_y
_atom_site_fract_z
_atom_site_U_iso_or_equiv
_atom_site_adp_type
_atom_site_occupancy
_atom_site_symmetry_multiplicity
_atom_site_calc_flag
_atom_site_refinement_flags
C1 C 0.7313(9) 0.7105(4) 0.7577(3) 0.0175(13) Uani 1 1 d .
C2 C 0.5526(9) 0.6791(4) 0.8091(4) 0.0199(14) Uani 1 1 d .
C3 C 0.5505(9) 0.5836(4) 0.8514(4) 0.0199(14) Uani 1 1 d .
C4 C 0.7238(9) 0.5125(4) 0.8457(4) 0.0195(14) Uani 1 1 d .
C5 C 0.9069(10) 0.5460(4) 0.7938(4) 0.0216(14) Uani 1 1 d .
C6 C 0.9093(9) 0.6418(4) 0.7523(4) 0.0172(13) Uani 1 1 d .
F1 F 0.3753(5) 0.7421(2) 0.8197(2) 0.0277(8) Uani 1 1 d .
F2 F 0.3711(5) 0.5572(2) 0.9024(2) 0.0275(8) Uani 1 1 d .
F3 F 1.0809(5) 0.4820(2) 0.7833(2) 0.0268(8) Uani 1 1 d .
F4 F 1.0892(5) 0.6670(2) 0.7024(2) 0.0265(8) Uani 1 1 d .
I1 I 0.73463(7) 0.85477(3) 0.68975(3) 0.02361(17) Uani 1 1 d .
O1 O 0.7292(7) 0.4195(3) 0.8829(3) 0.0249(10) Uani 1 1 d .
C7 C -0.4813(10) -0.2302(4) 1.0266(4) 0.0238(14) Uani 1 1 d .
H7 H -0.6268 -0.2121 1.0467 0.029 Uiso 1 1 calc R
C8 C -0.3580(9) -0.1571(4) 0.9831(4) 0.0201(14) Uani 1 1 d .
H8 H -0.4186 -0.0909 0.9735 0.024 Uiso 1 1 calc R
C9 C -0.1423(9) -0.1814(4) 0.9535(4) 0.0195(13) Uani 1 1 d .
C10 C -0.0682(10) -0.2804(4) 0.9705(4) 0.0208(14) Uani 1 1 d .
H10 H 0.0764 -0.3009 0.9512 0.025 Uiso 1 1 calc R
C11 C -0.2020(10) -0.3487(4) 1.0151(4) 0.0250(15) Uani 1 1 d .
H11 H -0.1447 -0.4153 1.0270 0.030 Uiso 1 1 calc R
C12 C 0.0042(10) -0.1094(4) 0.9064(4) 0.0217(14) Uani 1 1 d .
H12 H 0.1415 -0.1346 0.8847 0.026 Uiso 1 1 calc R
C13 C -0.0361(10) -0.0132(4) 0.8913(4) 0.0213(14) Uani 1 1 d .
H13 H -0.1728 0.0122 0.9132 0.026 Uiso 1 1 calc R
C14 C 0.1118(10) 0.0584(4) 0.8436(4) 0.0207(14) Uani 1 1 d .
C15 C 0.3234(9) 0.0309(4) 0.8119(4) 0.0199(14) Uani 1 1 d .
H15 H 0.3764 -0.0361 0.8206 0.024 Uiso 1 1 calc R
C16 C 0.4543(10) 0.1006(4) 0.7682(4) 0.0214(14) Uani 1 1 d .
H16 H 0.5976 0.0811 0.7471 0.026 Uiso 1 1 calc R
C17 C 0.3810(9) 0.1982(4) 0.7546(4) 0.0196(14) Uani 1 1 d .
C18 C 0.1709(10) 0.2282(4) 0.7846(4) 0.0215(14) Uani 1 1 d .
H18 H 0.1181 0.2953 0.7751 0.026 Uiso 1 1 calc R
C19 C 0.0408(10) 0.1567(4) 0.8287(4) 0.0201(14) Uani 1 1 d .
H19 H -0.1028 0.1762 0.8496 0.024 Uiso 1 1 calc R
C20 C 0.4562(10) 0.3641(4) 0.6916(4) 0.0237(14) Uani 1 1 d .
H20A H 0.4339 0.3884 0.7464 0.028 Uiso 1 1 calc R
H20B H 0.3110 0.3755 0.6589 0.028 Uiso 1 1 calc R
C21 C 0.6362(10) 0.4173(4) 0.6388(4) 0.0254(15) Uani 1 1 d .
H21A H 0.6621 0.3901 0.5856 0.030 Uiso 1 1 calc R
H21B H 0.7795 0.4064 0.6727 0.030 Uiso 1 1 calc R
C22 C 0.5726(10) 0.5261(4) 0.6136(4) 0.0254(15) Uani 1 1 d .
H22A H 0.5448 0.5533 0.6667 0.030 Uiso 1 1 calc R
H22B H 0.4307 0.5373 0.5788 0.030 Uiso 1 1 calc R
C23 C 0.7596(11) 0.5799(4) 0.5607(4) 0.0329(16) Uani 1 1 d .
H23A H 0.9003 0.5692 0.5950 0.049 Uiso 1 1 calc R
H23B H 0.7135 0.6499 0.5464 0.049 Uiso 1 1 calc R
H23C H 0.7839 0.5547 0.5071 0.049 Uiso 1 1 calc R
N1 N -0.4099(8) -0.3251(3) 1.0422(3) 0.0223(12) Uani 1 1 d .
O2 O 0.5274(6) 0.2617(3) 0.7098(3) 0.0241(10) Uani 1 1 d .
C24 C 0.6204(11) 1.1183(5) 0.5399(4) 0.0352(17) Uani 1 1 d .
H24A H 0.5112 1.1480 0.5770 0.042 Uiso 1 1 calc R
H24B H 0.5351 1.0885 0.4991 0.042 Uiso 1 1 calc R
C25 C 0.7605(11) 1.1934(5) 0.4916(5) 0.0415(18) Uani 1 1 d .
H25A H 0.6780 1.2589 0.4817 0.050 Uiso 1 1 calc R
H25B H 0.8071 1.1776 0.4350 0.050 Uiso 1 1 calc R
C26 C 0.9632(11) 1.1882(5) 0.5516(5) 0.045(2) Uani 1 1 d .
H26A H 1.0986 1.2101 0.5188 0.054 Uiso 1 1 calc R
H26B H 0.9315 1.2284 0.5963 0.054 Uiso 1 1 calc R
C27 C 0.9938(11) 1.0820(5) 0.5912(5) 0.0348(17) Uani 1 1 d .
H27A H 1.0991 1.0471 0.5564 0.042 Uiso 1 1 calc R
H27B H 1.0558 1.0727 0.6509 0.042 Uiso 1 1 calc R
O3 O 0.7732(7) 1.0458(3) 0.5922(3) 0.0338(11) Uani 1 1 d .
H1 H 0.602(11) 0.402(4) 0.910(4) 0.026(17) Uiso 1 1 d .

loop_
_atom_site_aniso_label
_atom_site_aniso_U_11
_atom_site_aniso_U_22
_atom_site_aniso_U_33
_atom_site_aniso_U_23
_atom_site_aniso_U_13
_atom_site_aniso_U_12
C1 0.022(3) 0.014(3) 0.017(3) -0.004(3) -0.001(3) -0.003(3)
C2 0.016(3) 0.022(3) 0.021(3) -0.004(3) -0.003(3) 0.001(3)
C3 0.012(3) 0.023(4) 0.025(3) -0.003(3) 0.004(3) -0.006(3)
C4 0.017(3) 0.015(3) 0.027(3) -0.003(3) -0.001(3) -0.008(3)
C5 0.022(3) 0.015(3) 0.026(3) -0.003(3) -0.004(3) 0.000(3)
C6 0.012(3) 0.022(3) 0.020(3) -0.003(3) 0.001(2) -0.012(3)
F1 0.0217(19) 0.0179(18) 0.042(2) -0.0035(16) 0.0016(16) 0.0038(15)
F2 0.0191(19) 0.0216(18) 0.040(2) -0.0004(16) 0.0082(16) -0.0029(15)
F3 0.0182(18) 0.0161(18) 0.043(2) -0.0009(16) 0.0035(15) 0.0048(14)
F4 0.0200(19) 0.0212(19) 0.036(2) 0.0024(16) 0.0073(16) -0.0064(15)
I1 0.0266(3) 0.0137(2) 0.0286(3) 0.00154(16) -0.00197(16) -0.00300(16)
O1 0.017(2) 0.016(2) 0.039(3) 0.003(2) 0.003(2) -0.0031(18)
C7 0.021(3) 0.022(4) 0.029(4) -0.004(3) 0.001(3) 0.000(3)
C8 0.017(3) 0.013(3) 0.028(3) 0.002(3) -0.003(3) 0.002(3)
C9 0.017(3) 0.021(3) 0.020(3) -0.003(3) -0.003(3) 0.000(3)
C10 0.014(3) 0.021(3) 0.027(3) -0.003(3) 0.001(3) -0.004(3)
C11 0.022(4) 0.018(3) 0.032(4) 0.000(3) -0.006(3) 0.002(3)
C12 0.019(3) 0.015(3) 0.030(4) -0.002(3) 0.001(3) -0.004(3)
C13 0.019(3) 0.021(4) 0.022(3) 0.000(3) 0.000(3) -0.005(3)
C14 0.027(4) 0.016(3) 0.018(3) 0.002(3) -0.007(3) -0.005(3)
C15 0.019(3) 0.008(3) 0.031(4) -0.002(3) -0.001(3) 0.005(2)
C16 0.019(3) 0.015(3) 0.030(4) -0.004(3) 0.002(3) 0.003(3)
C17 0.015(3) 0.019(3) 0.025(3) -0.002(3) -0.005(3) -0.001(3)
C18 0.027(4) 0.013(3) 0.024(3) -0.001(3) -0.003(3) -0.002(3)
C19 0.018(3) 0.018(3) 0.024(3) -0.005(3) 0.002(3) -0.001(3)
C20 0.026(4) 0.009(3) 0.034(4) 0.001(3) -0.002(3) -0.004(3)
C21 0.019(3) 0.024(4) 0.033(4) -0.004(3) -0.001(3) -0.005(3)
C22 0.024(3) 0.019(3) 0.030(4) 0.002(3) -0.001(3) -0.005(3)
C23 0.042(4) 0.022(4) 0.033(4) 0.001(3) 0.002(3) -0.011(3)
N1 0.021(3) 0.018(3) 0.027(3) -0.002(2) -0.002(2) -0.003(2)
O2 0.020(2) 0.011(2) 0.038(3) 0.0037(19) 0.0029(19) -0.0016(17)
C24 0.028(4) 0.033(4) 0.042(4) -0.002(3) -0.011(3) 0.002(3)
C25 0.034(4) 0.029(4) 0.055(5) 0.010(4) -0.004(4) -0.001(3)
C26 0.032(4) 0.024(4) 0.078(6) 0.000(4) 0.004(4) -0.013(3)
C27 0.025(4) 0.029(4) 0.047(4) 0.001(3) -0.004(3) -0.004(3)
O3 0.022(2) 0.026(2) 0.046(3) 0.014(2) -0.004(2) -0.0040(19)

loop_
_atom_type_symbol
_atom_type_description
_atom_type_scat_dispersion_real
_atom_type_scat_dispersion_imag
_atom_type_scat_source
C C 0.0033 0.0016 'International Tables Vol C Tables 4.2.6.8 and 6.1.1.4'
H H 0.0000 0.0000 'International Tables Vol C Tables 4.2.6.8 and 6.1.1.4'
N N 0.0061 0.0033 'International Tables Vol C Tables 4.2.6.8 and 6.1.1.4'
O O 0.0106 0.0060 'International Tables Vol C Tables 4.2.6.8 and 6.1.1.4'
F F 0.0171 0.0103 'International Tables Vol C Tables 4.2.6.8 and 6.1.1.4'
I I -0.4742 1.8119 'International Tables Vol C Tables 4.2.6.8 and 6.1.1.4'

loop_
_geom_angle_atom_site_label_1
_geom_angle_atom_site_label_2
_geom_angle_atom_site_label_3
_geom_angle
C2 C1 C6 116.8(5)
C2 C1 I1 122.1(4)
C6 C1 I1 121.2(4)
F1 C2 C3 118.2(5)
F1 C2 C1 120.5(5)
C3 C2 C1 121.3(5)
F2 C3 C2 118.6(5)
F2 C3 C4 118.0(5)
C2 C3 C4 123.3(5)
O1 C4 C3 126.2(5)
O1 C4 C5 119.1(5)
C3 C4 C5 114.7(5)
F3 C5 C6 119.3(5)
F3 C5 C4 119.0(5)
C6 C5 C4 121.7(5)
F4 C6 C5 117.8(5)
F4 C6 C1 120.1(5)
C5 C6 C1 122.1(5)
C1 I1 O3 175.40(18)
C4 O1 H1 114(4)
N1 C7 C8 124.3(6)
N1 C7 H7 117.8
C8 C7 H7 117.8
C7 C8 C9 119.1(5)
C7 C8 H8 120.4
C9 C8 H8 120.4
C10 C9 C8 116.2(5)
C10 C9 C12 119.9(5)
C8 C9 C12 123.8(5)
C11 C10 C9 120.8(6)
C11 C10 H10 119.6
C9 C10 H10 119.6
N1 C11 C10 122.7(5)
N1 C11 H11 118.7
C10 C11 H11 118.7
C13 C12 C9 126.6(6)
C13 C12 H12 116.7
C9 C12 H12 116.7
C12 C13 C14 126.1(6)
C12 C13 H13 116.9
C14 C13 H13 116.9
C19 C14 C15 117.8(5)
C19 C14 C13 119.5(5)
C15 C14 C13 122.7(5)
C16 C15 C14 120.3(5)
C16 C15 H15 119.9
C14 C15 H15 119.9
C15 C16 C17 121.0(5)
C15 C16 H16 119.5
C17 C16 H16 119.5
C16 C17 O2 115.8(5)
C16 C17 C18 120.4(5)
O2 C17 C18 123.8(5)
C19 C18 C17 117.9(5)
C19 C18 H18 121.1
C17 C18 H18 121.1
C14 C19 C18 122.7(6)
C14 C19 H19 118.7
C18 C19 H19 118.7
O2 C20 C21 108.4(5)
O2 C20 H20A 110.0
C21 C20 H20A 110.0
O2 C20 H20B 110.0
C21 C20 H20B 110.0
H20A C20 H20B 108.4
C20 C21 C22 112.4(5)
C20 C21 H21A 109.1
C22 C21 H21A 109.1
C20 C21 H21B 109.1
C22 C21 H21B 109.1
H21A C21 H21B 107.9
C21 C22 C23 111.9(5)
C21 C22 H22A 109.2
C23 C22 H22A 109.2
C21 C22 H22B 109.2
C23 C22 H22B 109.2
H22A C22 H22B 107.9
C22 C23 H23A 109.5
C22 C23 H23B 109.5
H23A C23 H23B 109.5
C22 C23 H23C 109.5
H23A C23 H23C 109.5
H23B C23 H23C 109.5
C7 N1 C11 116.8(5)
C17 O2 C20 118.1(4)
O3 C24 C25 106.8(5)
O3 C24 H24A 110.4
C25 C24 H24A 110.4
O3 C24 H24B 110.4
C25 C24 H24B 110.4
H24A C24 H24B 108.6
C24 C25 C26 102.9(5)
C24 C25 H25A 111.2
C26 C25 H25A 111.2
C24 C25 H25B 111.2
C26 C25 H25B 111.2
H25A C25 H25B 109.1
C27 C26 C25 102.6(5)
C27 C26 H26A 111.3
C25 C26 H26A 111.3
C27 C26 H26B 111.3
C25 C26 H26B 111.3
H26A C26 H26B 109.2
O3 C27 C26 106.4(5)
O3 C27 H27A 110.5
C26 C27 H27A 110.5
O3 C27 H27B 110.5
C26 C27 H27B 110.5
H27A C27 H27B 108.6
C24 O3 C27 109.0(4)
C24 O3 I1 134.8(3)
C27 O3 I1 116.2(3)

loop_
_geom_bond_atom_site_label_1
_geom_bond_atom_site_label_2
_geom_bond_distance
C1 C2 1.379(8)
C1 C6 1.384(8)
C1 I1 2.098(5)
C2 F1 1.348(6)
C2 C3 1.376(8)
C3 F2 1.362(6)
C3 C4 1.387(8)
C4 O1 1.320(7)
C4 C5 1.412(8)
C5 F3 1.343(6)
C5 C6 1.376(8)
C6 F4 1.351(6)
I1 O3 2.843(4)
O1 H1 0.89(6)
C7 N1 1.338(7)
C7 C8 1.378(8)
C7 H7 0.9500
C8 C9 1.398(8)
C8 H8 0.9500
C9 C10 1.396(8)
C9 C12 1.472(8)
C10 C11 1.377(8)
C10 H10 0.9500
C11 N1 1.340(7)
C11 H11 0.9500
C12 C13 1.325(8)
C12 H12 0.9500
C13 C14 1.477(8)
C13 H13 0.9500
C14 C19 1.383(8)
C14 C15 1.401(8)
C15 C16 1.373(8)
C15 H15 0.9500
C16 C17 1.378(8)
C16 H16 0.9500
C17 O2 1.386(7)
C17 C18 1.392(8)
C18 C19 1.390(8)
C18 H18 0.9500
C19 H19 0.9500
C20 O2 1.436(7)
C20 C21 1.505(8)
C20 H20A 0.9900
C20 H20B 0.9900
C21 C22 1.516(8)
C21 H21A 0.9900
C21 H21B 0.9900
C22 C23 1.541(8)
C22 H22A 0.9900
C22 H22B 0.9900
C23 H23A 0.9800
C23 H23B 0.9800
C23 H23C 0.9800
C24 O3 1.437(7)
C24 C25 1.484(9)
C24 H24A 0.9900
C24 H24B 0.9900
C25 C26 1.518(10)
C25 H25A 0.9900
C25 H25B 0.9900
C26 C27 1.495(9)
C26 H26A 0.9900
C26 H26B 0.9900
C27 O3 1.439(7)
C27 H27A 0.9900
C27 H27B 0.9900

loop_
_geom_hbond_atom_site_label_D
_geom_hbond_atom_site_label_H
_geom_hbond_atom_site_label_A
_geom_hbond_distance_DH
_geom_hbond_distance_HA
_geom_hbond_distance_DA
_geom_hbond_angle_DHA
_geom_hbond_site_symmetry_A
O1 H1 N1 0.89(6) 1.70(6) 2.551(6) 157(6) 2_557

loop_
_geom_torsion_atom_site_label_1
_geom_torsion_atom_site_label_2
_geom_torsion_atom_site_label_3
_geom_torsion_atom_site_label_4
_geom_torsion
C6 C1 C2 F1 178.2(5)
I1 C1 C2 F1 -2.3(7)
C6 C1 C2 C3 -1.3(8)
I1 C1 C2 C3 178.2(4)
F1 C2 C3 F2 -0.6(8)
C1 C2 C3 F2 179.0(5)
F1 C2 C3 C4 -179.7(5)
C1 C2 C3 C4 -0.1(9)
F2 C3 C4 O1 2.6(8)
C2 C3 C4 O1 -178.3(5)
F2 C3 C4 C5 -178.1(5)
C2 C3 C4 C5 1.0(8)
O1 C4 C5 F3 0.4(8)
C3 C4 C5 F3 -178.9(5)
O1 C4 C5 C6 179.0(5)
C3 C4 C5 C6 -0.3(8)
F3 C5 C6 F4 0.0(8)
C4 C5 C6 F4 -178.6(5)
F3 C5 C6 C1 177.4(5)
C4 C5 C6 C1 -1.1(9)
C2 C1 C6 F4 179.3(5)
I1 C1 C6 F4 -0.2(7)
C2 C1 C6 C5 2.0(8)
I1 C1 C6 C5 -177.6(4)
N1 C7 C8 C9 -0.7(9)
C7 C8 C9 C10 0.2(8)
C7 C8 C9 C12 180.0(5)
C8 C9 C10 C11 -0.8(8)
C12 C9 C10 C11 179.5(5)
C9 C10 C11 N1 1.8(9)
C10 C9 C12 C13 -174.7(6)
C8 C9 C12 C13 5.6(9)
C9 C12 C13 C14 -179.7(5)
C12 C13 C14 C19 176.4(6)
C12 C13 C14 C15 -3.4(9)
C19 C14 C15 C16 0.5(8)
C13 C14 C15 C16 -179.7(5)
C14 C15 C16 C17 -0.1(9)
C15 C16 C17 O2 -180.0(5)
C15 C16 C17 C18 -0.5(9)
C16 C17 C18 C19 0.6(8)
O2 C17 C18 C19 -180.0(5)
C15 C14 C19 C18 -0.4(8)
C13 C14 C19 C18 179.8(5)
C17 C18 C19 C14 -0.1(8)
O2 C20 C21 C22 178.0(5)
C20 C21 C22 C23 179.2(5)
C8 C7 N1 C11 1.6(8)
C10 C11 N1 C7 -2.1(8)
C16 C17 O2 C20 178.1(5)
C18 C17 O2 C20 -1.4(8)
C21 C20 O2 C17 -177.1(5)
O3 C24 C25 C26 -28.7(7)
C24 C25 C26 C27 34.8(7)
C25 C26 C27 O3 -28.9(7)
C25 C24 O3 C27 11.1(7)
C25 C24 O3 I1 -167.7(4)
C26 C27 O3 C24 11.6(7)
C26 C27 O3 I1 -169.3(4)

loop_
_cod_related_entry_id
_cod_related_entry_database
_cod_related_entry_code
1 ChemSpider 30661354
